data_7213694
loop_
_publ_author_name
'Carter, Korey P.'
'Pope, Simon J. A.'
'Cahill, Christopher L.'

_publ_section_title
;
 A series of Ln-p-chlorobenzoic acid--terpyridine complexes: lanthanide
 contraction effects, supramolecular interactions and luminescent behavior
;
_journal_issue 10
_journal_name_full CrystEngComm
_journal_page_first 1873
_journal_paper_doi 10.1039/c3ce42267d
_journal_volume 16
_journal_year 2014
_chemical_formula_sum 'C36 H25 Cl3 Lu N3 O7'
_chemical_formula_weight 892.91
_space_group_crystal_system triclinic
_space_group_IT_number 2
_space_group_name_Hall '-P 1'
_space_group_name_H-M_alt 'P -1'
_symmetry_cell_setting triclinic
_symmetry_Int_Tables_number 2
_symmetry_space_group_name_Hall '-P 1'
_symmetry_space_group_name_H-M 'P -1'
_atom_sites_solution_hydrogens geom
_audit_creation_method SHELXL-2013
_cell_angle_alpha 100.220(2)
_cell_angle_beta 97.514(2)
_cell_angle_gamma 92.537(2)
_cell_formula_units_Z 2
_cell_length_a 8.7010(8)
_cell_length_b 13.0007(12)
_cell_length_c 14.7847(14)
_cell_measurement_reflns_used 23906
_cell_measurement_temperature 100(2)
_cell_measurement_theta_max 50.153
_cell_measurement_theta_min 5.160
_cell_volume 1627.9(3)
_computing_cell_refinement 'SAINT, Bruker-AXS'
_computing_data_collection 'APEX, Bruker-AXS'
_computing_data_reduction 'SAINT, Bruker-AXS'
_computing_molecular_graphics 'Crystal Maker (Palmer, 2009)'
_computing_publication_material 'WINGX (Farrugia, 2012)'
_computing_structure_refinement 'SHELXL-2013 (Sheldrick, 2013)'
_computing_structure_solution 'SHELXS-2013 (Sheldrick, 2013)'
_diffrn_ambient_temperature 100(2)
_diffrn_measured_fraction_theta_full 1.000
_diffrn_measured_fraction_theta_max 0.916
_diffrn_measurement_device_type 'Bruker APEX II CCD'
_diffrn_measurement_method 'omega scans'
_diffrn_radiation_probe x-ray
_diffrn_radiation_type MoK\a
_diffrn_radiation_wavelength 0.71073
_diffrn_reflns_av_R_equivalents 0.0697
_diffrn_reflns_av_unetI/netI 0.0927
_diffrn_reflns_Laue_measured_fraction_full 1.000
_diffrn_reflns_Laue_measured_fraction_max 0.916
_diffrn_reflns_limit_h_max 12
_diffrn_reflns_limit_h_min -12
_diffrn_reflns_limit_k_max 18
_diffrn_reflns_limit_k_min -18
_diffrn_reflns_limit_l_max 20
_diffrn_reflns_limit_l_min -20
_diffrn_reflns_number 23481
_diffrn_reflns_point_group_measured_fraction_full 1.000
_diffrn_reflns_point_group_measured_fraction_max 0.916
_diffrn_reflns_theta_full 25.500
_diffrn_reflns_theta_max 30.244
_diffrn_reflns_theta_min 1.414
_diffrn_source 'fine-focus sealed tube'
_exptl_absorpt_coefficient_mu 3.336
_exptl_absorpt_correction_T_max 0.7460
_exptl_absorpt_correction_T_min 0.6614
_exptl_absorpt_correction_type empirical
_exptl_absorpt_process_details 'SADABS, Bruker-AXS (2008)'
_exptl_crystal_colour Colorless
_exptl_crystal_density_diffrn 1.822
_exptl_crystal_description Plate
_exptl_crystal_F_000 880
_exptl_crystal_recrystallization_method Hydrothermal
_exptl_crystal_size_max 0.14
_exptl_crystal_size_mid 0.10
_exptl_crystal_size_min 0.07
_refine_diff_density_max 1.702
_refine_diff_density_min -1.532
_refine_diff_density_rms 0.203
_refine_ls_extinction_method none
_refine_ls_goodness_of_fit_ref 0.997
_refine_ls_hydrogen_treatment constr
_refine_ls_matrix_type full
_refine_ls_number_parameters 451
_refine_ls_number_reflns 8903
_refine_ls_number_restraints 0
_refine_ls_restrained_S_all 0.997
_refine_ls_R_factor_all 0.0648
_refine_ls_R_factor_gt 0.0444
_refine_ls_shift/su_max 0.001
_refine_ls_shift/su_mean 0.000
_refine_ls_structure_factor_coef Fsqd
_refine_ls_weighting_details 'w=1/[\s^2^(Fo^2^)+(0.0292P)^2^] where P=(Fo^2^+2Fc^2^)/3'
_refine_ls_weighting_scheme calc
_refine_ls_wR_factor_gt 0.0797
_refine_ls_wR_factor_ref 0.0888
_reflns_Friedel_coverage 0.000
_reflns_number_gt 7001
_reflns_number_total 8903
_reflns_threshold_expression 'I > 2\s(I)'
_cod_data_source_file c3ce42267d.txt
_cod_data_source_block Compound_12
_cod_database_code 7213694
_shelx_space_group_comment
;
The symmetry employed for this shelxl refinement is uniquely defined
by the following loop, which should always be used as a source of
symmetry information in preference to the above space-group names.
They are only intended as comments.
;
_shelxl_version_number 2013-4

loop_
_space_group_symop_operation_xyz
'x, y, z'
'-x, -y, -z'

loop_
_atom_site_label
_atom_site_type_symbol
_atom_site_fract_x
_atom_site_fract_y
_atom_site_fract_z
_atom_site_U_iso_or_equiv
_atom_site_adp_type
_atom_site_occupancy
_atom_site_site_symmetry_order
_atom_site_calc_flag
_atom_site_refinement_flags_posn
_atom_site_refinement_flags_adp
Lu1 Lu 0.55977(2) 0.51313(2) 0.70162(2) 0.01174(6) Uani 1 1 d . .
O6 O 0.8418(4) 0.5797(3) 0.5036(2) 0.0194(7) Uani 1 1 d . .
OW1 O 0.3742(4) 0.5581(2) 0.5934(2) 0.0140(7) Uani 1 1 d . .
O3 O 0.5603(4) 0.3794(2) 0.5610(2) 0.0153(7) Uani 1 1 d . .
O1 O 0.7070(4) 0.6217(2) 0.8396(2) 0.0164(7) Uani 1 1 d . .
O4 O 0.4042(4) 0.3519(2) 0.6608(2) 0.0146(7) Uani 1 1 d . .
C23 C 0.4592(5) 0.3224(4) 0.5863(3) 0.0127(9) Uani 1 1 d . .
O2 O 0.5326(4) 0.6959(2) 0.7545(2) 0.0148(7) Uani 1 1 d . .
C16 C 0.6373(5) 0.7018(4) 0.8223(3) 0.0136(9) Uani 1 1 d . .
N1 N 0.7860(4) 0.4069(3) 0.7228(2) 0.0122(8) Uani 1 1 d . .
O5 O 0.7230(4) 0.5968(2) 0.6309(2) 0.0159(7) Uani 1 1 d . .
N3 N 0.3386(4) 0.5384(3) 0.7929(3) 0.0126(8) Uani 1 1 d . .
N2 N 0.5669(4) 0.4156(3) 0.8347(3) 0.0125(8) Uani 1 1 d . .
C24 C 0.4061(5) 0.2170(4) 0.5281(3) 0.0144(9) Uani 1 1 d . .
C5 C 0.8074(5) 0.3511(3) 0.7917(3) 0.0125(9) Uani 1 1 d . .
C17 C 0.6808(5) 0.8060(4) 0.8841(3) 0.0144(10) Uani 1 1 d . .
C13 C 0.0869(5) 0.5679(4) 0.8923(3) 0.0179(10) Uani 1 1 d . .
H13 H 0.0028 0.5769 0.9250 0.022 Uiso 1 1 calc R U
C14 C 0.0993(5) 0.6177(4) 0.8176(3) 0.0171(10) Uani 1 1 d . .
H14 H 0.0235 0.6609 0.7991 0.021 Uiso 1 1 calc R U
C15 C 0.2272(5) 0.6018(4) 0.7711(3) 0.0161(10) Uani 1 1 d . .
H15 H 0.2363 0.6368 0.7222 0.019 Uiso 1 1 calc R U
C32 C 0.8678(5) 0.8003(4) 0.6909(3) 0.0155(10) Uani 1 1 d . .
H32 H 0.7748 0.7864 0.7125 0.019 Uiso 1 1 calc R U
C10 C 0.4467(5) 0.4168(4) 0.8844(3) 0.0139(9) Uani 1 1 d . .
C30 C 0.8204(5) 0.6269(4) 0.5815(3) 0.0141(9) Uani 1 1 d . .
C12 C 0.2035(5) 0.5041(4) 0.9167(3) 0.0173(10) Uani 1 1 d . .
H12 H 0.2000 0.4717 0.9678 0.021 Uiso 1 1 calc R U
C20 C 0.7538(6) 0.9999(4) 0.9967(3) 0.0182(10) Uani 1 1 d . .
C33 C 0.9553(6) 0.8929(4) 0.7286(3) 0.0174(10) Uani 1 1 d . .
H33 H 0.9215 0.9414 0.7746 0.021 Uiso 1 1 calc R U
C19 C 0.8414(5) 0.9168(4) 1.0135(3) 0.0177(10) Uani 1 1 d . .
H19 H 0.9234 0.9258 1.0619 0.021 Uiso 1 1 calc R U
C18 C 0.8031(5) 0.8197(4) 0.9559(3) 0.0172(10) Uani 1 1 d . .
H18 H 0.8608 0.7632 0.9658 0.021 Uiso 1 1 calc R U
C3 C 1.0536(5) 0.3004(4) 0.7510(3) 0.0170(10) Uani 1 1 d . .
H3 H 1.1444 0.2667 0.7620 0.020 Uiso 1 1 calc R U
C4 C 0.9398(5) 0.2975(4) 0.8074(3) 0.0166(10) Uani 1 1 d . .
H4 H 0.9517 0.2600 0.8556 0.020 Uiso 1 1 calc R U
C31 C 0.9162(5) 0.7276(4) 0.6214(3) 0.0135(9) Uani 1 1 d . .
C1 C 0.8959(5) 0.4056(4) 0.6662(3) 0.0154(10) Uani 1 1 d . .
H1 H 0.8801 0.4412 0.6169 0.018 Uiso 1 1 calc R U
C6 C 0.6793(5) 0.3492(4) 0.8485(3) 0.0136(9) Uani 1 1 d . .
C22 C 0.5953(6) 0.8911(4) 0.8690(3) 0.0192(10) Uani 1 1 d . .
H22 H 0.5128 0.8823 0.8208 0.023 Uiso 1 1 calc R U
Cl1 Cl 0.79741(15) 1.12125(9) 1.07027(8) 0.0218(3) Uani 1 1 d . .
Cl3 Cl 1.20934(16) 1.02717(10) 0.74430(9) 0.0290(3) Uani 1 1 d . .
C35 C 1.1456(6) 0.8418(4) 0.6265(4) 0.0216(11) Uani 1 1 d . .
H35 H 1.2384 0.8566 0.6050 0.026 Uiso 1 1 calc R U
C25 C 0.4724(6) 0.1792(4) 0.4501(3) 0.0186(10) Uani 1 1 d . .
H25 H 0.5492 0.2204 0.4324 0.022 Uiso 1 1 calc R U
C26 C 0.4263(6) 0.0806(4) 0.3974(3) 0.0219(11) Uani 1 1 d . .
H26 H 0.4719 0.0554 0.3451 0.026 Uiso 1 1 calc R U
C7 C 0.6713(6) 0.2808(4) 0.9106(3) 0.0191(10) Uani 1 1 d . .
H7 H 0.7473 0.2335 0.9172 0.023 Uiso 1 1 calc R U
C36 C 1.0566(5) 0.7493(4) 0.5892(3) 0.0178(10) Uani 1 1 d . .
H36 H 1.0901 0.7013 0.5426 0.021 Uiso 1 1 calc R U
C34 C 1.0937(6) 0.9120(4) 0.6966(3) 0.0185(10) Uani 1 1 d . .
C9 C 0.4367(6) 0.3526(4) 0.9495(3) 0.0179(10) Uani 1 1 d . .
H9 H 0.3547 0.3559 0.9842 0.021 Uiso 1 1 calc R U
C8 C 0.5507(6) 0.2836(4) 0.9618(4) 0.0231(11) Uani 1 1 d . .
H8 H 0.5457 0.2395 1.0046 0.028 Uiso 1 1 calc R U
C2 C 1.0313(5) 0.3539(4) 0.6778(3) 0.0164(10) Uani 1 1 d . .
H2 H 1.1048 0.3552 0.6376 0.020 Uiso 1 1 calc R U
C21 C 0.6320(5) 0.9888(4) 0.9249(3) 0.0174(10) Uani 1 1 d . .
H21 H 0.5758 1.0458 0.9143 0.021 Uiso 1 1 calc R U
C28 C 0.2411(6) 0.0569(4) 0.5021(4) 0.0244(12) Uani 1 1 d . .
H28 H 0.1631 0.0159 0.5190 0.029 Uiso 1 1 calc R U
C27 C 0.3115(6) 0.0206(4) 0.4243(4) 0.0235(12) Uani 1 1 d . .
C11 C 0.3251(5) 0.4887(4) 0.8648(3) 0.0146(10) Uani 1 1 d . .
C29 C 0.2896(6) 0.1554(4) 0.5539(3) 0.0204(11) Uani 1 1 d . .
H29 H 0.2442 0.1807 0.6063 0.024 Uiso 1 1 calc R U
Cl2 Cl 0.25000(18) -0.10193(10) 0.35765(10) 0.0367(4) Uani 1 1 d . .

loop_
_atom_site_aniso_label
_atom_site_aniso_U_11
_atom_site_aniso_U_22
_atom_site_aniso_U_33
_atom_site_aniso_U_23
_atom_site_aniso_U_13
_atom_site_aniso_U_12
Lu1 0.01133(10) 0.01270(10) 0.01179(10) 0.00289(7) 0.00316(7) 0.00012(7)
O6 0.0174(18) 0.0254(19) 0.0153(17) 0.0015(15) 0.0077(14) -0.0059(15)
OW1 0.0141(16) 0.0140(16) 0.0142(16) 0.0033(13) 0.0018(13) 0.0012(13)
O3 0.0162(17) 0.0167(17) 0.0136(16) 0.0036(13) 0.0044(13) -0.0025(13)
O1 0.0169(17) 0.0139(17) 0.0188(17) 0.0024(14) 0.0052(14) -0.0011(13)
O4 0.0183(17) 0.0147(17) 0.0116(16) 0.0027(13) 0.0049(13) 0.0004(13)
C23 0.011(2) 0.014(2) 0.013(2) 0.0039(18) -0.0026(18) 0.0031(18)
O2 0.0148(17) 0.0161(17) 0.0145(16) 0.0044(13) 0.0036(13) 0.0006(13)
C16 0.013(2) 0.015(2) 0.013(2) 0.0013(18) 0.0067(18) -0.0026(18)
N1 0.0129(19) 0.0132(19) 0.0103(18) 0.0017(15) 0.0015(15) 0.0013(15)
O5 0.0167(17) 0.0138(17) 0.0186(17) 0.0041(14) 0.0072(14) -0.0029(13)
N3 0.013(2) 0.0092(19) 0.0155(19) 0.0015(15) 0.0038(16) 0.0003(15)
N2 0.0118(19) 0.0109(19) 0.0154(19) 0.0020(15) 0.0046(15) 0.0004(15)
C24 0.015(2) 0.013(2) 0.016(2) 0.0044(19) 0.0025(19) 0.0055(18)
C5 0.014(2) 0.010(2) 0.014(2) 0.0019(18) 0.0037(18) -0.0006(18)
C17 0.017(2) 0.016(2) 0.011(2) 0.0025(18) 0.0034(18) -0.0020(19)
C13 0.011(2) 0.018(3) 0.026(3) 0.003(2) 0.007(2) 0.0018(19)
C14 0.013(2) 0.019(3) 0.021(2) 0.006(2) 0.0040(19) 0.0052(19)
C15 0.019(3) 0.013(2) 0.015(2) 0.0027(19) -0.0003(19) -0.0006(19)
C32 0.015(2) 0.017(2) 0.017(2) 0.0065(19) 0.0062(19) 0.0008(19)
C10 0.015(2) 0.015(2) 0.012(2) 0.0007(18) 0.0044(18) 0.0015(18)
C30 0.014(2) 0.013(2) 0.018(2) 0.0090(19) 0.0005(19) 0.0048(18)
C12 0.016(2) 0.019(3) 0.019(2) 0.004(2) 0.006(2) 0.002(2)
C20 0.025(3) 0.015(2) 0.015(2) 0.0007(19) 0.005(2) 0.002(2)
C33 0.026(3) 0.013(2) 0.013(2) 0.0030(19) 0.002(2) 0.001(2)
C19 0.015(2) 0.018(3) 0.019(2) 0.004(2) -0.0015(19) 0.0015(19)
C18 0.019(3) 0.013(2) 0.021(2) 0.0026(19) 0.008(2) 0.0021(19)
C3 0.010(2) 0.017(2) 0.023(3) 0.001(2) 0.0028(19) 0.0039(19)
C4 0.017(2) 0.017(2) 0.015(2) 0.0042(19) 0.0008(19) -0.0007(19)
C31 0.013(2) 0.018(2) 0.011(2) 0.0068(18) -0.0006(18) 0.0007(18)
C1 0.016(2) 0.017(2) 0.015(2) 0.0034(19) 0.0054(19) -0.0005(19)
C6 0.011(2) 0.015(2) 0.013(2) -0.0015(18) -0.0004(18) 0.0000(18)
C22 0.018(3) 0.023(3) 0.018(2) 0.005(2) 0.002(2) 0.000(2)
Cl1 0.0265(7) 0.0150(6) 0.0211(6) -0.0005(5) -0.0010(5) 0.0012(5)
Cl3 0.0336(8) 0.0221(7) 0.0289(7) 0.0012(6) 0.0044(6) -0.0091(6)
C35 0.014(2) 0.021(3) 0.029(3) 0.002(2) 0.005(2) 0.000(2)
C25 0.016(2) 0.016(2) 0.022(3) 0.001(2) 0.002(2) 0.003(2)
C26 0.021(3) 0.021(3) 0.022(3) 0.001(2) 0.001(2) 0.003(2)
C7 0.019(3) 0.018(3) 0.023(3) 0.008(2) 0.004(2) 0.006(2)
C36 0.016(2) 0.020(3) 0.019(2) 0.005(2) 0.006(2) 0.001(2)
C34 0.022(3) 0.016(2) 0.014(2) 0.0022(19) -0.003(2) -0.005(2)
C9 0.020(3) 0.020(3) 0.016(2) 0.004(2) 0.009(2) 0.001(2)
C8 0.027(3) 0.024(3) 0.023(3) 0.011(2) 0.010(2) 0.003(2)
C2 0.015(2) 0.015(2) 0.019(2) 0.0013(19) 0.0051(19) -0.0016(19)
C21 0.019(3) 0.012(2) 0.020(2) 0.0018(19) 0.000(2) 0.0000(19)
C28 0.026(3) 0.017(3) 0.028(3) 0.007(2) -0.004(2) -0.006(2)
C27 0.027(3) 0.014(3) 0.025(3) 0.001(2) -0.009(2) 0.000(2)
C11 0.013(2) 0.013(2) 0.013(2) -0.0086(18) 0.0001(18) 0.0004(18)
C29 0.022(3) 0.020(3) 0.020(3) 0.006(2) 0.003(2) 0.000(2)
Cl2 0.0463(9) 0.0169(7) 0.0383(8) -0.0047(6) -0.0112(7) -0.0004(6)

loop_
_atom_type_symbol
_atom_type_description
_atom_type_scat_dispersion_real
_atom_type_scat_dispersion_imag
_atom_type_scat_source
C C 0.0033 0.0016 'International Tables Vol C Tables 4.2.6.8 and 6.1.1.4'
H H 0.0000 0.0000 'International Tables Vol C Tables 4.2.6.8 and 6.1.1.4'
N N 0.0061 0.0033 'International Tables Vol C Tables 4.2.6.8 and 6.1.1.4'
O O 0.0106 0.0060 'International Tables Vol C Tables 4.2.6.8 and 6.1.1.4'
Cl Cl 0.1484 0.1585 'International Tables Vol C Tables 4.2.6.8 and 6.1.1.4'
Lu Lu -0.4720 5.8584 'International Tables Vol C Tables 4.2.6.8 and 6.1.1.4'

loop_
_geom_angle_atom_site_label_1
_geom_angle_atom_site_label_2
_geom_angle_atom_site_label_3
_geom_angle
O5 Lu1 OW1 83.81(11)
O5 Lu1 O4 134.58(11)
OW1 Lu1 O4 80.85(11)
O5 Lu1 O2 74.71(11)
OW1 Lu1 O2 75.17(11)
O4 Lu1 O2 139.53(11)
O5 Lu1 O1 82.17(11)
OW1 Lu1 O1 129.53(11)
O4 Lu1 O1 138.57(10)
O2 Lu1 O1 54.38(11)
O5 Lu1 O3 80.96(11)
OW1 Lu1 O3 75.01(11)
O4 Lu1 O3 53.82(10)
O2 Lu1 O3 143.11(10)
O1 Lu1 O3 148.14(11)
O5 Lu1 N1 81.08(12)
OW1 Lu1 N1 144.01(11)
O4 Lu1 N1 86.89(11)
O2 Lu1 N1 130.56(12)
O1 Lu1 N1 80.34(11)
O3 Lu1 N1 70.48(11)
O5 Lu1 N3 143.00(12)
OW1 Lu1 N3 79.40(11)
O4 Lu1 N3 74.71(11)
O2 Lu1 N3 69.22(11)
O1 Lu1 N3 83.54(11)
O3 Lu1 N3 125.00(11)
N1 Lu1 N3 129.54(12)
O5 Lu1 N2 139.22(12)
OW1 Lu1 N2 136.97(11)
O4 Lu1 N2 67.83(11)
O2 Lu1 N2 110.44(11)
O1 Lu1 N2 71.06(11)
O3 Lu1 N2 106.13(11)
N1 Lu1 N2 64.84(12)
N3 Lu1 N2 64.70(12)
O5 Lu1 C16 76.39(12)
OW1 Lu1 C16 102.05(12)
O4 Lu1 C16 148.70(11)
O2 Lu1 C16 26.91(12)
O1 Lu1 C16 27.48(12)
O3 Lu1 C16 157.35(12)
N1 Lu1 C16 105.78(13)
N3 Lu1 C16 75.25(12)
N2 Lu1 C16 91.40(13)
O5 Lu1 C23 107.84(12)
OW1 Lu1 C23 76.72(12)
O4 Lu1 C23 26.88(11)
O2 Lu1 C23 151.31(12)
O1 Lu1 C23 153.45(12)
O3 Lu1 C23 26.94(11)
N1 Lu1 C23 77.18(12)
N3 Lu1 C23 100.06(13)
N2 Lu1 C23 86.60(12)
C16 Lu1 C23 175.31(13)
C23 O3 Lu1 90.8(3)
C16 O1 Lu1 90.8(3)
C23 O4 Lu1 94.5(3)
O3 C23 O4 120.9(4)
O3 C23 C24 119.5(4)
O4 C23 C24 119.6(4)
O3 C23 Lu1 62.3(2)
O4 C23 Lu1 58.6(2)
C24 C23 Lu1 177.2(3)
C16 O2 Lu1 93.1(3)
O2 C16 O1 121.7(4)
O2 C16 C17 118.6(4)
O1 C16 C17 119.7(4)
O2 C16 Lu1 60.0(2)
O1 C16 Lu1 61.7(2)
C17 C16 Lu1 177.5(3)
C1 N1 C5 117.6(4)
C1 N1 Lu1 120.2(3)
C5 N1 Lu1 122.2(3)
C30 O5 Lu1 168.7(3)
C15 N3 C11 117.7(4)
C15 N3 Lu1 120.5(3)
C11 N3 Lu1 121.8(3)
C6 N2 C10 118.8(4)
C6 N2 Lu1 120.1(3)
C10 N2 Lu1 120.4(3)
C25 C24 C29 119.4(4)
C25 C24 C23 120.9(4)
C29 C24 C23 119.7(4)
N1 C5 C4 122.1(4)
N1 C5 C6 115.8(4)
C4 C5 C6 122.1(4)
C18 C17 C22 119.3(4)
C18 C17 C16 121.6(4)
C22 C17 C16 119.1(4)
C14 C13 C12 118.3(4)
C15 C14 C13 118.6(4)
N3 C15 C14 123.6(4)
C33 C32 C31 121.3(4)
N2 C10 C9 121.9(4)
N2 C10 C11 116.5(4)
C9 C10 C11 121.6(4)
O6 C30 O5 125.5(4)
O6 C30 C31 117.7(4)
O5 C30 C31 116.8(4)
C11 C12 C13 119.8(4)
C21 C20 C19 122.1(4)
C21 C20 Cl1 119.3(4)
C19 C20 Cl1 118.7(4)
C34 C33 C32 118.7(4)
C20 C19 C18 118.2(4)
C17 C18 C19 121.0(4)
C4 C3 C2 119.3(4)
C3 C4 C5 119.4(4)
C32 C31 C36 119.0(4)
C32 C31 C30 120.7(4)
C36 C31 C30 120.4(4)
N1 C1 C2 123.4(4)
N2 C6 C7 121.3(4)
N2 C6 C5 116.3(4)
C7 C6 C5 122.4(4)
C21 C22 C17 120.7(5)
C36 C35 C34 118.8(5)
C24 C25 C26 121.0(5)
C27 C26 C25 118.7(5)
C8 C7 C6 119.5(4)
C35 C36 C31 120.4(5)
C33 C34 C35 121.8(4)
C33 C34 Cl3 120.0(4)
C35 C34 Cl3 118.2(4)
C8 C9 C10 118.8(4)
C7 C8 C9 119.6(5)
C3 C2 C1 118.0(4)
C20 C21 C22 118.6(4)
C29 C28 C27 118.6(5)
C26 C27 C28 121.6(5)
C26 C27 Cl2 119.2(4)
C28 C27 Cl2 119.1(4)
N3 C11 C12 121.9(4)
N3 C11 C10 116.2(4)
C12 C11 C10 121.9(4)
C28 C29 C24 120.6(5)

loop_
_geom_bond_atom_site_label_1
_geom_bond_atom_site_label_2
_geom_bond_distance
Lu1 O5 2.224(3)
Lu1 OW1 2.291(3)
Lu1 O4 2.382(3)
Lu1 O2 2.398(3)
Lu1 O1 2.435(3)
Lu1 O3 2.463(3)
Lu1 N1 2.472(4)
Lu1 N3 2.492(4)
Lu1 N2 2.518(4)
Lu1 C16 2.765(5)
Lu1 C23 2.782(5)
O6 C30 1.247(5)
O3 C23 1.261(5)
O1 C16 1.276(5)
O4 C23 1.262(5)
C23 C24 1.501(6)
O2 C16 1.253(5)
C16 C17 1.495(6)
N1 C1 1.349(5)
N1 C5 1.350(5)
O5 C30 1.280(5)
N3 C15 1.343(6)
N3 C11 1.353(6)
N2 C6 1.352(6)
N2 C10 1.354(5)
C24 C25 1.380(6)
C24 C29 1.397(6)
C5 C4 1.388(6)
C5 C6 1.482(6)
C17 C18 1.383(6)
C17 C22 1.395(6)
C13 C14 1.389(6)
C13 C12 1.390(6)
C14 C15 1.386(6)
C32 C33 1.382(6)
C32 C31 1.390(6)
C10 C9 1.390(6)
C10 C11 1.478(6)
C30 C31 1.503(6)
C12 C11 1.388(6)
C20 C21 1.382(6)
C20 C19 1.388(6)
C20 Cl1 1.746(5)
C33 C34 1.378(7)
C19 C18 1.392(6)
C3 C4 1.378(6)
C3 C2 1.384(6)
C31 C36 1.402(6)
C1 C2 1.389(6)
C6 C7 1.393(6)
C22 C21 1.386(6)
Cl3 C34 1.748(5)
C35 C36 1.386(7)
C35 C34 1.391(7)
C25 C26 1.389(7)
C26 C27 1.381(7)
C7 C8 1.371(7)
C9 C8 1.382(7)
C28 C29 1.388(7)
C28 C27 1.393(7)
C27 Cl2 1.739(5)
